data_1505394
loop_
_publ_author_name
'Zou, Yefen'
'Chen, Chun-Hsing'
'Taylor, Christopher D.'
'Foxman, Bruce M.'
'Snider, Barry B.'

_publ_section_title
;
 Formal synthesis of (+/-)-platensimycin.
;
_journal_issue 9
_journal_name_full 'Organic letters'
_journal_page_first 1825
_journal_page_last 1828
_journal_paper_doi 10.1021/ol070563g
_journal_volume 9
_journal_year 2007
_chemical_formula_moiety 'C13 H16 O2'
_chemical_formula_sum 'C13 H16 O2'
_chemical_formula_weight 204.27
_space_group_IT_number 14
_symmetry_cell_setting monoclinic
_symmetry_space_group_name_Hall '-P 2yn'
_symmetry_space_group_name_H-M 'P 1 21/n 1'
_atom_sites_solution_hydrogens geom
_atom_sites_solution_primary direct
_audit_creation_date 06-10-23
_audit_creation_method CRYSTALS_ver_12.84
_cell_angle_alpha 90
_cell_angle_beta 90.50(3)
_cell_angle_gamma 90
_cell_formula_units_Z 8
_cell_length_a 7.2250(14)
_cell_length_b 12.294(3)
_cell_length_c 24.673(5)
_cell_measurement_reflns_used 6909
_cell_measurement_temperature 120
_cell_measurement_theta_max 30
_cell_measurement_theta_min 3
_cell_volume 2191.5(8)
_computing_cell_refinement 'SAINT (Siemens ,1995)'
_computing_data_collection 'SMART (Siemens, 1993)'
_computing_data_reduction 'SAINT (Siemens ,1995)'
_computing_molecular_graphics 'CAMERON (Watkin et al., 1996)'
_computing_publication_material 'CRYSTALS (Betteridge et al., 2003)'
_computing_structure_refinement 'CRYSTALS (Betteridge et al., 2003)'
_computing_structure_solution 'SIR92 (Altomare et al., 1994)'
_diffrn_ambient_temperature 120
_diffrn_measured_fraction_theta_full 0.998
_diffrn_measured_fraction_theta_max 0.998
_diffrn_measurement_device_type 'KappaCCD ApexII'
_diffrn_measurement_method '\f & \w scans'
_diffrn_radiation_monochromator graphite
_diffrn_radiation_type 'Mo K\a'
_diffrn_radiation_wavelength 0.71073
_diffrn_reflns_av_R_equivalents 0.031
_diffrn_reflns_limit_h_max 10
_diffrn_reflns_limit_h_min -10
_diffrn_reflns_limit_k_max 16
_diffrn_reflns_limit_k_min -17
_diffrn_reflns_limit_l_max 31
_diffrn_reflns_limit_l_min -34
_diffrn_reflns_number 26382
_diffrn_reflns_theta_full 30.010
_diffrn_reflns_theta_max 30.010
_diffrn_reflns_theta_min 1.851
_diffrn_standards_number 0
_exptl_absorpt_coefficient_mu 0.082
_exptl_absorpt_correction_T_max 0.98
_exptl_absorpt_correction_T_min 0.97
_exptl_absorpt_correction_type multi-scan
_exptl_absorpt_process_details 'DENZO/SCALEPACK (Otwinowski & Minor, 1997)'
_exptl_crystal_colour colorless
_exptl_crystal_density_diffrn 1.238
_exptl_crystal_description prism
_exptl_crystal_F_000 880
_exptl_crystal_size_max 0.42
_exptl_crystal_size_mid 0.39
_exptl_crystal_size_min 0.31
_refine_diff_density_max 0.42
_refine_diff_density_min -0.25
_refine_ls_extinction_method None
_refine_ls_goodness_of_fit_ref 0.8545
_refine_ls_hydrogen_treatment mixed
_refine_ls_matrix_type full
_refine_ls_number_parameters 399
_refine_ls_number_reflns 6356
_refine_ls_number_restraints 0
_refine_ls_R_factor_all 0.0582
_refine_ls_R_factor_gt 0.0409
_refine_ls_shift/su_max 0.000920
_refine_ls_structure_factor_coef Fsqd
_refine_ls_weighting_details
;
 Method= Modified Sheldrick 
 w=1/[\s^2^(F^2^) + ( 0.06P)^2^ + 0.00P] 
 ,where P=(max(Fo^2^,0) + 2Fc^2^)/3 
;
_refine_ls_weighting_scheme calc
_refine_ls_wR_factor_all 0.1027
_refine_ls_wR_factor_gt 0.0975
_refine_ls_wR_factor_ref 0.1027
_reflns_limit_h_max 10
_reflns_limit_h_min -10
_reflns_limit_k_max 17
_reflns_limit_k_min 0
_reflns_limit_l_max 34
_reflns_limit_l_min 0
_reflns_number_gt 4555
_reflns_number_total 6373
_reflns_threshold_expression I>2.0\s(I)
_oxford_diffrn_Wilson_B_factor 0.00
_oxford_diffrn_Wilson_scale 0.00
_oxford_refine_ls_scale 0.5533(8)
_oxford_structure_analysis_title 'yz7 in P2(1)/n'
_cod_data_source_file ol070563gsi20070306_054146.cif
_cod_data_source_block CRYSTALS_yz7_63_tt49_132
_cod_depositor_comments
;
The following automatic conversions were performed:

'_symmetry_cell_setting' value 'Monoclinic' changed to 'monoclinic'
according to /home/saulius/struct/CIF-dictionaries/cif_core.dic
dictionary named 'cif_core.dic' version 2.4.1 from 2010-06-29.

Automatic conversion script
Id: cif_fix_values 1715 2011-07-08 13:25:40Z adriana 
;
_cod_original_sg_symbol_H-M 'P 1 21/n 1 '
_cod_database_code 1505394

loop_
_symmetry_equiv_pos_as_xyz
x,y,z
-x,-y,-z
-x+1/2,y+1/2,-z+1/2
x+1/2,-y+1/2,z+1/2

loop_
_atom_site_label
_atom_site_type_symbol
_atom_site_fract_x
_atom_site_fract_y
_atom_site_fract_z
_atom_site_U_iso_or_equiv
_atom_site_occupancy
_atom_site_adp_type
O1 O 0.79807(11) 0.18251(7) 0.57284(3) 0.0289 1.0000 Uani
O2 O 0.28307(12) 0.37643(8) 0.73014(4) 0.0390 1.0000 Uani
O101 O 0.55627(11) 0.39306(6) 0.54155(3) 0.0241 1.0000 Uani
O102 O 0.33535(16) 0.33893(8) 0.31932(4) 0.0495 1.0000 Uani
C1 C 0.71152(16) 0.38149(10) 0.70753(4) 0.0244 1.0000 Uani
C2 C 0.85998(17) 0.40718(10) 0.66576(5) 0.0269 1.0000 Uani
C3 C 0.92938(16) 0.30357(10) 0.63821(5) 0.0277 1.0000 Uani
C4 C 0.77710(14) 0.23284(9) 0.61505(4) 0.0209 1.0000 Uani
C5 C 0.43542(15) 0.17165(9) 0.61809(4) 0.0212 1.0000 Uani
C6 C 0.33644(15) 0.09869(9) 0.65849(4) 0.0241 1.0000 Uani
C7 C 0.44829(17) 0.09992(10) 0.71104(5) 0.0274 1.0000 Uani
C8 C 0.38268(19) 0.19399(11) 0.74752(5) 0.0326 1.0000 Uani
C9 C 0.39234(16) 0.30411(10) 0.71967(4) 0.0258 1.0000 Uani
C10 C 0.64440(16) 0.12609(9) 0.69159(4) 0.0226 1.0000 Uani
C41 C 0.60406(14) 0.21784(8) 0.64946(4) 0.0177 1.0000 Uani
C61 C 0.18197(18) 0.04286(11) 0.64941(6) 0.0353 1.0000 Uani
C91 C 0.54730(15) 0.32388(9) 0.67912(4) 0.0198 1.0000 Uani
C101 C 0.71478(17) 0.38490(10) 0.38240(5) 0.0267 1.0000 Uani
C102 C 0.81755(17) 0.45046(11) 0.42595(5) 0.0283 1.0000 Uani
C103 C 0.81422(16) 0.39367(11) 0.48144(5) 0.0269 1.0000 Uani
C104 C 0.61867(14) 0.36594(8) 0.49785(4) 0.0184 1.0000 Uani
C105 C 0.30367(14) 0.28222(9) 0.47284(5) 0.0217 1.0000 Uani
C106 C 0.25909(16) 0.16731(9) 0.45295(5) 0.0257 1.0000 Uani
C107 C 0.42344(16) 0.12792(9) 0.42023(5) 0.0243 1.0000 Uani
C108 C 0.4164(2) 0.17060(10) 0.36106(5) 0.0303 1.0000 Uani
C109 C 0.41337(17) 0.29359(10) 0.35698(4) 0.0278 1.0000 Uani
C110 C 0.58414(15) 0.18331(9) 0.45030(4) 0.0201 1.0000 Uani
C141 C 0.50730(13) 0.30128(8) 0.45627(4) 0.0166 1.0000 Uani
C161 C 0.11268(19) 0.10808(12) 0.46628(6) 0.0374 1.0000 Uani
C191 C 0.51536(15) 0.35972(9) 0.40029(4) 0.0201 1.0000 Uani
H11 H 0.7634(19) 0.3355(12) 0.7358(5) 0.032(4) 1.0000 Uiso
H12 H 0.6639(17) 0.4490(12) 0.7251(5) 0.029(3) 1.0000 Uiso
H21 H 0.9648(19) 0.4447(11) 0.6827(5) 0.033(4) 1.0000 Uiso
H22 H 0.8038(18) 0.4573(12) 0.6380(6) 0.033(4) 1.0000 Uiso
H31 H 0.9958(19) 0.2578(11) 0.6654(6) 0.034(4) 1.0000 Uiso
H32 H 1.014(2) 0.3192(12) 0.6080(6) 0.038(4) 1.0000 Uiso
H51 H 0.3540(17) 0.2297(11) 0.6037(5) 0.025(3) 1.0000 Uiso
H52 H 0.478(2) 0.1313(12) 0.5860(6) 0.042(4) 1.0000 Uiso
H71 H 0.4383(17) 0.0330(11) 0.7299(5) 0.029(3) 1.0000 Uiso
H81 H 0.464(2) 0.1991(13) 0.7800(6) 0.044(4) 1.0000 Uiso
H82 H 0.255(2) 0.1829(13) 0.7595(6) 0.047(4) 1.0000 Uiso
H101 H 0.7296(18) 0.1502(11) 0.7202(6) 0.029(3) 1.0000 Uiso
H102 H 0.6983(17) 0.0624(11) 0.6717(5) 0.025(3) 1.0000 Uiso
H611 H 0.133(2) -0.0023(14) 0.6778(7) 0.052(5) 1.0000 Uiso
H612 H 0.116(2) 0.0484(13) 0.6151(6) 0.046(4) 1.0000 Uiso
H911 H 0.4953(17) 0.3738(10) 0.6529(5) 0.024(3) 1.0000 Uiso
H1011 H 0.7810(17) 0.3163(11) 0.3740(5) 0.028(3) 1.0000 Uiso
H1012 H 0.7063(18) 0.4261(12) 0.3472(6) 0.036(4) 1.0000 Uiso
H1021 H 0.9492(19) 0.4622(12) 0.4155(6) 0.038(4) 1.0000 Uiso
H1022 H 0.7605(18) 0.5222(12) 0.4299(5) 0.030(3) 1.0000 Uiso
H1031 H 0.8685(19) 0.4355(13) 0.5118(6) 0.039(4) 1.0000 Uiso
H1032 H 0.885(2) 0.3247(12) 0.4793(6) 0.036(4) 1.0000 Uiso
H1051 H 0.2881(17) 0.2853(10) 0.5122(5) 0.025(3) 1.0000 Uiso
H1052 H 0.2213(18) 0.3385(11) 0.4560(5) 0.029(3) 1.0000 Uiso
H1071 H 0.4351(18) 0.0457(12) 0.4209(5) 0.034(4) 1.0000 Uiso
H1081 H 0.5307(19) 0.1455(11) 0.3421(5) 0.031(4) 1.0000 Uiso
H1082 H 0.310(2) 0.1442(12) 0.3413(6) 0.042(4) 1.0000 Uiso
H1101 H 0.6016(16) 0.1511(10) 0.4867(5) 0.022(3) 1.0000 Uiso
H1102 H 0.7020(17) 0.1809(10) 0.4294(5) 0.022(3) 1.0000 Uiso
H1611 H 0.010(2) 0.1391(13) 0.4900(6) 0.045(4) 1.0000 Uiso
H1612 H 0.101(2) 0.0321(14) 0.4523(6) 0.051(5) 1.0000 Uiso
H1911 H 0.4481(16) 0.4292(11) 0.4038(5) 0.023(3) 1.0000 Uiso

loop_
_atom_site_aniso_label
_atom_site_aniso_U_11
_atom_site_aniso_U_22
_atom_site_aniso_U_33
_atom_site_aniso_U_23
_atom_site_aniso_U_13
_atom_site_aniso_U_12
O1 0.0312(4) 0.0351(5) 0.0203(4) -0.0026(3) 0.0022(3) 0.0087(4)
O2 0.0332(5) 0.0429(6) 0.0411(5) -0.0143(4) 0.0113(4) 0.0032(4)
O101 0.0316(4) 0.0233(4) 0.0174(3) -0.0039(3) 0.0002(3) 0.0001(3)
O102 0.0848(8) 0.0304(5) 0.0326(5) 0.0000(4) -0.0316(5) 0.0043(5)
C1 0.0306(6) 0.0215(6) 0.0212(5) -0.0029(4) -0.0013(4) -0.0018(5)
C2 0.0274(6) 0.0228(6) 0.0304(6) -0.0006(5) -0.0011(5) -0.0041(4)
C3 0.0222(5) 0.0288(6) 0.0322(6) -0.0006(5) 0.0026(5) 0.0001(5)
C4 0.0233(5) 0.0201(5) 0.0192(5) 0.0027(4) -0.0004(4) 0.0069(4)
C5 0.0254(5) 0.0207(5) 0.0175(5) 0.0003(4) -0.0039(4) 0.0010(4)
C6 0.0275(5) 0.0200(5) 0.0248(5) 0.0017(4) -0.0025(4) 0.0009(4)
C7 0.0334(6) 0.0259(6) 0.0230(5) 0.0099(5) -0.0040(4) -0.0059(5)
C8 0.0354(6) 0.0435(8) 0.0188(5) 0.0032(5) 0.0047(5) -0.0070(6)
C9 0.0262(5) 0.0330(6) 0.0183(5) -0.0073(4) 0.0018(4) -0.0026(5)
C10 0.0279(5) 0.0198(5) 0.0200(5) 0.0043(4) -0.0065(4) 0.0001(4)
C41 0.0217(5) 0.0165(5) 0.0149(4) 0.0008(4) -0.0017(3) 0.0015(4)
C61 0.0322(6) 0.0326(7) 0.0411(7) 0.0048(6) -0.0062(5) -0.0056(5)
C91 0.0242(5) 0.0181(5) 0.0170(4) -0.0001(4) 0.0006(4) 0.0021(4)
C101 0.0349(6) 0.0255(6) 0.0198(5) 0.0015(4) 0.0084(4) 0.0000(5)
C102 0.0260(6) 0.0286(6) 0.0306(6) 0.0017(5) 0.0075(5) -0.0061(5)
C103 0.0218(5) 0.0325(7) 0.0263(6) -0.0009(5) -0.0020(4) -0.0077(5)
C104 0.0215(5) 0.0165(5) 0.0172(4) 0.0012(4) -0.0019(4) -0.0006(4)
C105 0.0190(5) 0.0211(5) 0.0251(5) -0.0040(4) 0.0014(4) -0.0020(4)
C106 0.0268(5) 0.0226(6) 0.0275(5) -0.0008(4) -0.0055(4) -0.0030(4)
C107 0.0333(6) 0.0157(5) 0.0238(5) -0.0027(4) -0.0049(4) -0.0001(4)
C108 0.0485(7) 0.0219(6) 0.0204(5) -0.0052(4) -0.0086(5) 0.0016(5)
C109 0.0408(6) 0.0234(6) 0.0190(5) -0.0021(4) -0.0069(4) 0.0019(5)
C110 0.0229(5) 0.0190(5) 0.0184(5) -0.0006(4) -0.0011(4) 0.0037(4)
C141 0.0178(4) 0.0170(5) 0.0150(4) -0.0025(4) 0.0000(3) -0.0002(4)
C161 0.0334(7) 0.0302(7) 0.0487(8) 0.0000(6) -0.0013(6) -0.0082(5)
C191 0.0276(5) 0.0173(5) 0.0153(4) -0.0014(4) -0.0019(4) 0.0019(4)

loop_
_atom_type_symbol
_atom_type_scat_dispersion_real
_atom_type_scat_dispersion_imag
_atom_type_scat_Cromer_Mann_a1
_atom_type_scat_Cromer_Mann_b1
_atom_type_scat_Cromer_Mann_a2
_atom_type_scat_Cromer_Mann_b2
_atom_type_scat_Cromer_Mann_a3
_atom_type_scat_Cromer_Mann_b3
_atom_type_scat_Cromer_Mann_a4
_atom_type_scat_Cromer_Mann_b4
_atom_type_scat_Cromer_Mann_c
_atom_type_scat_source
C 0.0033 0.0016 2.3100 20.8439 1.0200 10.2075 1.5886 0.5687 0.8650 51.6512 0.2156 'International Tables Vol C 4.2.6.8 and 6.1.1.4'
H 0.0000 0.0000 0.4930 10.5109 0.3229 26.1257 0.1402 3.1424 0.0408 57.7998 0.0030 'International Tables Vol C 4.2.6.8 and 6.1.1.4'
O 0.0106 0.0060 3.0485 13.2771 2.2868 5.7011 1.5463 0.3239 0.8670 32.9089 0.2508 'International Tables Vol C 4.2.6.8 and 6.1.1.4'

loop_
_geom_angle_atom_site_label_1
_geom_angle_atom_site_label_2
_geom_angle_atom_site_label_3
_geom_angle
_geom_angle_publ_flag
C2 C1 C91 109.26(9) yes
C2 C1 H11 109.7(8) no
C91 C1 H11 110.5(8) no
C2 C1 H12 111.6(8) no
C91 C1 H12 108.2(7) no
H11 C1 H12 107.7(11) no
C1 C2 C3 111.25(10) yes
C1 C2 H21 110.9(8) no
C3 C2 H21 109.1(8) no
C1 C2 H22 107.7(8) no
C3 C2 H22 109.9(8) no
H21 C2 H22 107.9(11) no
C2 C3 C4 114.00(9) yes
C2 C3 H31 109.2(8) no
C4 C3 H31 106.0(8) no
C2 C3 H32 112.4(9) no
C4 C3 H32 106.4(8) no
H31 C3 H32 108.6(11) no
C3 C4 O1 121.23(10) yes
C3 C4 C41 117.13(9) yes
O1 C4 C41 121.36(10) yes
C6 C5 C41 105.13(8) yes
C6 C5 H51 112.2(7) no
C41 C5 H51 112.3(7) no
C6 C5 H52 112.3(9) no
C41 C5 H52 109.8(9) no
H51 C5 H52 105.2(11) no
C5 C6 C7 107.63(9) yes
C5 C6 C61 126.34(11) yes
C7 C6 C61 126.02(11) yes
C6 C7 C8 109.93(10) yes
C6 C7 C10 102.74(9) yes
C8 C7 C10 108.34(10) yes
C6 C7 H71 111.6(8) no
C8 C7 H71 109.8(8) no
C10 C7 H71 114.2(8) no
C7 C8 C9 112.86(9) yes
C7 C8 H81 109.7(9) no
C9 C8 H81 106.2(9) no
C7 C8 H82 111.5(10) no
C9 C8 H82 107.8(10) no
H81 C8 H82 108.5(12) no
C8 C9 O2 121.45(11) yes
C8 C9 C91 118.34(10) yes
O2 C9 C91 120.19(11) yes
C7 C10 C41 101.10(9) yes
C7 C10 H101 114.5(8) no
C41 C10 H101 112.0(8) no
C7 C10 H102 110.6(7) no
C41 C10 H102 108.0(7) no
H101 C10 H102 110.2(11) no
C5 C41 C4 114.27(8) yes
C5 C41 C10 102.12(8) yes
C4 C41 C10 107.97(8) yes
C5 C41 C91 109.53(8) yes
C4 C41 C91 112.42(9) yes
C10 C41 C91 109.99(8) yes
C6 C61 H611 119.4(10) no
C6 C61 H612 121.1(9) no
H611 C61 H612 119.5(13) no
C1 C91 C41 113.20(9) yes
C1 C91 C9 109.89(9) yes
C41 C91 C9 111.93(9) yes
C1 C91 H911 107.8(7) no
C41 C91 H911 108.7(7) no
C9 C91 H911 104.9(7) no
C102 C101 C191 110.70(9) yes
C102 C101 H1011 111.2(8) no
C191 C101 H1011 110.0(7) no
C102 C101 H1012 111.5(8) no
C191 C101 H1012 107.3(8) no
H1011 C101 H1012 105.9(11) no
C101 C102 C103 112.02(10) yes
C101 C102 H1021 110.6(8) no
C103 C102 H1021 108.6(8) no
C101 C102 H1022 110.1(8) no
C103 C102 H1022 108.1(8) no
H1021 C102 H1022 107.3(11) no
C102 C103 C104 111.27(10) yes
C102 C103 H1031 115.5(9) no
C104 C103 H1031 106.3(8) no
C102 C103 H1032 109.2(8) no
C104 C103 H1032 107.9(8) no
H1031 C103 H1032 106.3(12) no
C103 C104 O101 121.93(10) yes
C103 C104 C141 115.27(9) yes
O101 C104 C141 122.80(9) yes
C106 C105 C141 104.66(9) yes
C106 C105 H1051 109.2(8) no
C141 C105 H1051 111.9(7) no
C106 C105 H1052 112.5(8) no
C141 C105 H1052 110.4(8) no
H1051 C105 H1052 108.2(11) no
C105 C106 C107 107.54(9) yes
C105 C106 C161 126.38(12) yes
C107 C106 C161 125.75(12) yes
C106 C107 C108 111.87(10) yes
C106 C107 C110 101.15(9) yes
C108 C107 C110 108.89(10) yes
C106 C107 H1071 112.0(8) no
C108 C107 H1071 110.7(8) no
C110 C107 H1071 111.9(8) no
C107 C108 C109 113.58(10) yes
C107 C108 H1081 108.3(8) no
C109 C108 H1081 106.7(8) no
C107 C108 H1082 112.5(9) no
C109 C108 H1082 106.9(9) no
H1081 C108 H1082 108.5(12) no
C108 C109 O102 120.91(11) yes
C108 C109 C191 118.55(10) yes
O102 C109 C191 120.51(11) yes
C107 C110 C141 100.96(8) yes
C107 C110 H1101 110.6(7) no
C141 C110 H1101 109.2(7) no
C107 C110 H1102 112.5(7) no
C141 C110 H1102 112.4(7) no
H1101 C110 H1102 110.8(10) no
C105 C141 C104 113.51(8) yes
C105 C141 C110 102.94(8) yes
C104 C141 C110 111.26(8) yes
C105 C141 C191 110.29(9) yes
C104 C141 C191 109.45(8) yes
C110 C141 C191 109.20(8) yes
C106 C161 H1611 121.4(9) no
C106 C161 H1612 119.6(9) no
H1611 C161 H1612 119.0(12) no
C101 C191 C109 110.67(9) yes
C101 C191 C141 112.86(9) yes
C109 C191 C141 110.69(9) yes
C101 C191 H1911 108.2(7) no
C109 C191 H1911 106.7(7) no
C141 C191 H1911 107.5(7) no

loop_
_geom_bond_atom_site_label_1
_geom_bond_atom_site_label_2
_geom_bond_distance
_geom_bond_publ_flag
O1 C4 1.2221(13) yes
O2 C9 1.2183(14) yes
O101 C104 1.2188(13) yes
O102 C109 1.2176(14) yes
C1 C2 1.5271(17) yes
C1 C91 1.5448(16) yes
C1 H11 0.971(14) no
C1 H12 1.000(14) no
C2 C3 1.5304(17) yes
C2 H21 0.977(14) no
C2 H22 1.004(14) no
C3 C4 1.5107(16) yes
C3 H31 0.996(14) no
C3 H32 0.989(15) no
C4 C41 1.5284(15) yes
C5 C6 1.5237(16) yes
C5 C41 1.5460(15) yes
C5 H51 0.989(13) no
C5 H52 0.985(16) no
C6 C7 1.5220(16) yes
C6 C61 1.3276(17) yes
C7 C8 1.5426(19) yes
C7 C10 1.5340(17) yes
C7 H71 0.949(13) no
C8 C9 1.5200(18) yes
C8 H81 0.992(15) no
C8 H82 0.983(16) no
C9 C91 1.5274(15) yes
C10 C41 1.5596(14) yes
C10 H101 0.979(14) no
C10 H102 1.005(14) no
C41 C91 1.5519(15) yes
C61 H611 0.965(16) no
C61 H612 0.972(16) no
C91 H911 0.966(13) no
C101 C102 1.5303(17) yes
C101 C191 1.5421(16) yes
C101 H1011 0.992(14) no
C101 H1012 1.007(14) no
C102 C103 1.5373(17) yes
C102 H1021 0.998(14) no
C102 H1022 0.979(14) no
C103 C104 1.5120(15) yes
C103 H1031 0.986(15) no
C103 H1032 0.994(15) no
C104 C141 1.5224(14) yes
C105 C106 1.5289(16) yes
C105 C141 1.5483(14) yes
C105 H1051 0.980(13) no
C105 H1052 1.000(14) no
C106 C107 1.5208(17) yes
C106 C161 1.3280(17) yes
C107 C108 1.5517(17) yes
C107 C110 1.5321(15) yes
C107 H1071 1.014(15) no
C108 C109 1.5156(17) yes
C108 H1081 1.001(14) no
C108 H1082 0.962(16) no
C109 C191 1.5271(15) yes
C110 C141 1.5604(15) yes
C110 H1101 0.990(12) no
C110 H1102 1.000(12) no
C141 C191 1.5583(14) yes
C161 H1611 1.025(16) no
C161 H1612 0.999(17) no
C191 H1911 0.987(13) no
